data_1554054
loop_
_publ_author_name
'Han, Sang-Don'
'Yun, Sung-Hyun'
'Borodin, Oleg'
'Seo, Daniel M.'
'Sommer, Roger D.'
'Young, Victor G.'
'Henderson, Wesley A.'

_publ_section_title
;
 Solvate Structures and Computational/Spectroscopic Characterization of
 LiPF6 Electrolytes
;
_journal_issue 16
_journal_name_full 'The Journal of Physical Chemistry C'
_journal_page_first 8492
_journal_paper_doi 10.1021/acs.jpcc.5b00826
_journal_volume 119
_journal_year 2015
_chemical_formula_moiety 'C8 H18 F6 Li O4 P'
_chemical_formula_sum 'C8 H18 F6 Li O4 P'
_chemical_formula_weight 330.13
_chemical_name_common (G3)1:LiPF6
_space_group_IT_number 14
_space_group_name_Hall '-P 2yn'
_space_group_name_H-M_alt 'P 1 21/n 1'
_symmetry_cell_setting monoclinic
_symmetry_space_group_name_H-M 'P 1 21/n 1'
_atom_sites_solution_hydrogens geom
_atom_sites_solution_primary direct
_atom_sites_solution_secondary difmap
_audit_creation_method SHELXL-97
_cell_angle_alpha 90.00
_cell_angle_beta 95.745(3)
_cell_angle_gamma 90.00
_cell_formula_units_Z 4
_cell_length_a 6.1967(15)
_cell_length_b 12.558(3)
_cell_length_c 18.169(4)
_cell_measurement_reflns_used 1492
_cell_measurement_temperature 173(2)
_cell_measurement_theta_max 27.77
_cell_measurement_theta_min 2.77
_cell_volume 1406.8(6)
_computing_cell_refinement 'Bruker SAINT'
_computing_data_collection 'Bruker APEX2'
_computing_data_reduction 'Bruker SAINT'
_computing_molecular_graphics 'Bruker SHELXTL'
_computing_publication_material 'Bruker SHELXTL'
_computing_structure_refinement 'SHELXL-97 (Sheldrick, 2008)'
_computing_structure_solution 'SHELXS-97 (Sheldrick, 2008)'
_diffrn_ambient_temperature 173(2)
_diffrn_measured_fraction_theta_full 0.995
_diffrn_measured_fraction_theta_max 0.995
_diffrn_measurement_device_type 'Bruker APEX-II CCD'
_diffrn_measurement_method '\f and \w scans'
_diffrn_radiation_monochromator graphite
_diffrn_radiation_source 'sealed tube'
_diffrn_radiation_type MoK\a
_diffrn_radiation_wavelength 0.71073
_diffrn_reflns_av_R_equivalents 0.0237
_diffrn_reflns_av_sigmaI/netI 0.0286
_diffrn_reflns_limit_h_max 8
_diffrn_reflns_limit_h_min -8
_diffrn_reflns_limit_k_max 16
_diffrn_reflns_limit_k_min 0
_diffrn_reflns_limit_l_max 23
_diffrn_reflns_limit_l_min 0
_diffrn_reflns_number 20151
_diffrn_reflns_theta_full 27.52
_diffrn_reflns_theta_max 27.52
_diffrn_reflns_theta_min 1.97
_exptl_absorpt_coefficient_mu 0.271
_exptl_absorpt_correction_T_max 0.9682
_exptl_absorpt_correction_T_min 0.8876
_exptl_absorpt_correction_type multi-scan
_exptl_absorpt_process_details 'SADABS, Sheldrick (2008)'
_exptl_crystal_colour colourless
_exptl_crystal_density_diffrn 1.559
_exptl_crystal_density_method 'not measured'
_exptl_crystal_description Needle
_exptl_crystal_F_000 680
_exptl_crystal_size_max 0.45
_exptl_crystal_size_mid 0.18
_exptl_crystal_size_min 0.12
_refine_diff_density_max 0.247
_refine_diff_density_min -0.316
_refine_diff_density_rms 0.049
_refine_ls_extinction_method none
_refine_ls_goodness_of_fit_ref 1.037
_refine_ls_hydrogen_treatment constr
_refine_ls_matrix_type full
_refine_ls_number_parameters 184
_refine_ls_number_reflns 3208
_refine_ls_number_restraints 0
_refine_ls_restrained_S_all 1.037
_refine_ls_R_factor_all 0.0360
_refine_ls_R_factor_gt 0.0306
_refine_ls_shift/su_max 0.000
_refine_ls_shift/su_mean 0.000
_refine_ls_structure_factor_coef Fsqd
_refine_ls_weighting_details 'calc w=1/[\s^2^(Fo^2^)+(0.0373P)^2^+0.2489P] where P=(Fo^2^+2Fc^2^)/3'
_refine_ls_weighting_scheme calc
_refine_ls_wR_factor_gt 0.0726
_refine_ls_wR_factor_ref 0.0753
_reflns_number_gt 2903
_reflns_number_total 3208
_reflns_threshold_expression >2sigma(I)
_cod_data_source_file jp5b00826_si_002.cif
_cod_data_source_block (G3)1:LiPF6
_cod_depositor_comments
;
The following automatic conversions were performed:

data item '_symmetry_cell_setting' value 'Monoclinic' was changed to
'monoclinic' in accordance with the
/home/saulius/struct/COD-crude-data/automatic-downloads/DataCite-retrospective/ACS/depositions/lib/dictionaries/cif_core.dic
dictionary named 'cif_core.dic' version 2.4.2 last updated on
2011-04-26.

Automatic conversion script
Id: cif_fix_values 6909 2019-04-08 15:41:33Z antanas 
;
_cod_original_cell_volume 1406.7(6)
_cod_original_sg_symbol_H-M P2(1)/n
_cod_database_code 1554054

loop_
_symmetry_equiv_pos_as_xyz
'x, y, z'
'-x+1/2, y+1/2, -z+1/2'
'-x, -y, -z'
'x-1/2, -y-1/2, z-1/2'

loop_
_atom_site_label
_atom_site_type_symbol
_atom_site_fract_x
_atom_site_fract_y
_atom_site_fract_z
_atom_site_U_iso_or_equiv
_atom_site_adp_type
_atom_site_occupancy
_atom_site_symmetry_multiplicity
_atom_site_calc_flag
_atom_site_refinement_flags
P1 P 0.04287(8) 0.22012(4) 0.38095(2) 0.02440(10) Uani 1 1 d .
F1 F 0.0256(2) 0.23585(10) 0.29149(5) 0.0435(3) Uani 1 1 d .
F2 F 0.0606(2) 0.20485(11) 0.46773(6) 0.0541(3) Uani 1 1 d .
F3 F 0.1580(2) 0.10813(8) 0.37119(7) 0.0436(3) Uani 1 1 d .
F4 F 0.2738(2) 0.27684(10) 0.38666(6) 0.0433(3) Uani 1 1 d .
F5 F -0.0719(2) 0.33278(9) 0.38747(7) 0.0485(3) Uani 1 1 d .
F6 F -0.18808(18) 0.16392(9) 0.37245(6) 0.0404(3) Uani 1 1 d .
Li1 Li -0.0128(6) 0.2261(2) 0.18214(14) 0.0262(5) Uani 1 1 d .
O1 O -0.10935(19) 0.09367(9) 0.12925(6) 0.0274(3) Uani 1 1 d .
O2 O 0.29757(19) 0.14922(8) 0.18146(6) 0.0248(2) Uani 1 1 d .
O3 O 0.67774(19) 0.30161(8) 0.17934(6) 0.0243(3) Uani 1 1 d .
O4 O 1.0485(2) 0.35117(9) 0.12242(7) 0.0286(3) Uani 1 1 d .
C1 C -0.2781(3) 0.09220(15) 0.06907(9) 0.0345(4) Uani 1 1 d .
H1A H -0.3308 0.0191 0.0609 0.052 Uiso 1 1 calc R
H1B H -0.2208 0.1185 0.0241 0.052 Uiso 1 1 calc R
H1C H -0.3979 0.1379 0.0811 0.052 Uiso 1 1 calc R
C2 C 0.0666(3) 0.02629(13) 0.11527(11) 0.0320(4) Uani 1 1 d .
H2A H 0.1225 0.0465 0.0680 0.038 Uiso 1 1 calc R
H2B H 0.0177 -0.0487 0.1116 0.038 Uiso 1 1 calc R
C3 C 0.2406(3) 0.03870(13) 0.17779(10) 0.0304(4) Uani 1 1 d .
H3A H 0.1873 0.0155 0.2248 0.036 Uiso 1 1 calc R
H3B H 0.3685 -0.0050 0.1689 0.036 Uiso 1 1 calc R
C4 C 0.4737(3) 0.16930(13) 0.23742(9) 0.0257(3) Uani 1 1 d .
H4A H 0.5999 0.1246 0.2283 0.031 Uiso 1 1 calc R
H4B H 0.4294 0.1507 0.2867 0.031 Uiso 1 1 calc R
C5 C 0.5352(3) 0.28508(13) 0.23582(9) 0.0264(3) Uani 1 1 d .
H5A H 0.4033 0.3293 0.2255 0.032 Uiso 1 1 calc R
H5B H 0.6085 0.3065 0.2845 0.032 Uiso 1 1 calc R
C6 C 0.7337(3) 0.41151(13) 0.17301(10) 0.0306(4) Uani 1 1 d .
H6A H 0.8174 0.4362 0.2191 0.037 Uiso 1 1 calc R
H6B H 0.6008 0.4553 0.1644 0.037 Uiso 1 1 calc R
C7 C 0.8671(3) 0.42193(14) 0.10922(10) 0.0309(4) Uani 1 1 d .
H7A H 0.7796 0.4027 0.0625 0.037 Uiso 1 1 calc R
H7B H 0.9181 0.4962 0.1052 0.037 Uiso 1 1 calc R
C8 C 1.1786(4) 0.34912(17) 0.06172(10) 0.0399(5) Uani 1 1 d .
H8A H 1.3013 0.3006 0.0731 0.060 Uiso 1 1 calc R
H8B H 1.2330 0.4209 0.0533 0.060 Uiso 1 1 calc R
H8C H 1.0907 0.3244 0.0172 0.060 Uiso 1 1 calc R

loop_
_atom_site_aniso_label
_atom_site_aniso_U_11
_atom_site_aniso_U_22
_atom_site_aniso_U_33
_atom_site_aniso_U_23
_atom_site_aniso_U_13
_atom_site_aniso_U_12
P1 0.0266(2) 0.02418(18) 0.02259(18) -0.00047(17) 0.0033(2) -0.00442(16)
F1 0.0403(6) 0.0677(8) 0.0227(5) 0.0057(5) 0.0044(5) 0.0097(6)
F2 0.0552(8) 0.0835(9) 0.0238(5) 0.0047(5) 0.0049(6) -0.0092(8)
F3 0.0378(6) 0.0283(5) 0.0649(8) 0.0037(5) 0.0059(6) 0.0039(5)
F4 0.0345(6) 0.0440(6) 0.0516(7) -0.0047(6) 0.0056(6) -0.0172(5)
F5 0.0530(8) 0.0294(6) 0.0663(8) -0.0083(5) 0.0219(7) 0.0038(6)
F6 0.0295(6) 0.0393(6) 0.0525(7) -0.0012(5) 0.0043(5) -0.0102(5)
Li1 0.0283(13) 0.0243(12) 0.0264(12) -0.0008(11) 0.0048(13) 0.0018(11)
O1 0.0265(6) 0.0258(6) 0.0296(6) -0.0049(5) 0.0016(5) 0.0034(5)
O2 0.0237(6) 0.0193(5) 0.0313(6) 0.0007(4) 0.0026(5) 0.0024(5)
O3 0.0246(6) 0.0190(5) 0.0297(6) -0.0008(4) 0.0050(5) 0.0019(4)
O4 0.0285(6) 0.0280(6) 0.0305(6) 0.0079(5) 0.0084(5) 0.0057(5)
C1 0.0343(10) 0.0374(10) 0.0307(9) -0.0051(7) -0.0020(8) 0.0036(8)
C2 0.0337(10) 0.0229(8) 0.0398(9) -0.0075(7) 0.0050(8) 0.0046(7)
C3 0.0302(9) 0.0190(8) 0.0418(9) 0.0009(7) 0.0029(8) 0.0052(7)
C4 0.0198(8) 0.0278(8) 0.0299(8) 0.0023(6) 0.0050(7) 0.0033(7)
C5 0.0216(8) 0.0273(8) 0.0311(8) -0.0045(7) 0.0064(6) 0.0039(7)
C6 0.0290(9) 0.0194(8) 0.0437(10) -0.0008(7) 0.0047(8) 0.0042(7)
C7 0.0299(10) 0.0226(8) 0.0401(10) 0.0076(7) 0.0030(7) 0.0025(7)
C8 0.0435(11) 0.0441(11) 0.0347(10) 0.0082(8) 0.0172(9) 0.0023(9)

loop_
_atom_type_symbol
_atom_type_description
_atom_type_scat_dispersion_real
_atom_type_scat_dispersion_imag
_atom_type_scat_source
C C 0.0033 0.0016 'International Tables Vol C Tables 4.2.6.8 and 6.1.1.4'
H H 0.0000 0.0000 'International Tables Vol C Tables 4.2.6.8 and 6.1.1.4'
Li Li -0.0003 0.0001 'International Tables Vol C Tables 4.2.6.8 and 6.1.1.4'
O O 0.0106 0.0060 'International Tables Vol C Tables 4.2.6.8 and 6.1.1.4'
F F 0.0171 0.0103 'International Tables Vol C Tables 4.2.6.8 and 6.1.1.4'
P P 0.1023 0.0942 'International Tables Vol C Tables 4.2.6.8 and 6.1.1.4'

loop_
_geom_angle_atom_site_label_1
_geom_angle_atom_site_label_2
_geom_angle_atom_site_label_3
_geom_angle
_geom_angle_site_symmetry_1
_geom_angle_site_symmetry_3
F2 P1 F6 90.87(7) . .
F2 P1 F4 90.96(7) . .
F6 P1 F4 178.17(7) . .
F2 P1 F5 91.18(7) . .
F6 P1 F5 89.85(7) . .
F4 P1 F5 90.16(7) . .
F2 P1 F3 90.95(7) . .
F6 P1 F3 90.34(7) . .
F4 P1 F3 89.59(7) . .
F5 P1 F3 177.86(7) . .
F2 P1 F1 179.78(8) . .
F6 P1 F1 89.33(7) . .
F4 P1 F1 88.85(7) . .
F5 P1 F1 88.92(7) . .
F3 P1 F1 88.95(6) . .
P1 F1 Li1 169.05(12) . .
O4 Li1 F1 119.55(15) 1_455 .
O4 Li1 O1 117.89(13) 1_455 .
F1 Li1 O1 122.55(15) . .
O4 Li1 O3 81.65(12) 1_455 1_455
F1 Li1 O3 90.78(12) . 1_455
O1 Li1 O3 97.71(14) . 1_455
O4 Li1 O2 97.63(14) 1_455 .
F1 Li1 O2 90.92(13) . .
O1 Li1 O2 81.24(11) . .
O3 Li1 O2 178.30(14) 1_455 .
C2 O1 C1 111.67(13) . .
C2 O1 Li1 112.69(14) . .
C1 O1 Li1 122.79(13) . .
C3 O2 C4 111.66(12) . .
C3 O2 Li1 102.64(13) . .
C4 O2 Li1 122.19(11) . .
C6 O3 C5 111.63(12) . .
C6 O3 Li1 101.90(12) . 1_655
C5 O3 Li1 122.32(12) . 1_655
C8 O4 C7 112.03(14) . .
C8 O4 Li1 124.46(14) . 1_655
C7 O4 Li1 113.29(14) . 1_655
O1 C1 H1A 109.5 . .
O1 C1 H1B 109.5 . .
H1A C1 H1B 109.5 . .
O1 C1 H1C 109.5 . .
H1A C1 H1C 109.5 . .
H1B C1 H1C 109.5 . .
O1 C2 C3 108.06(14) . .
O1 C2 H2A 110.1 . .
C3 C2 H2A 110.1 . .
O1 C2 H2B 110.1 . .
C3 C2 H2B 110.1 . .
H2A C2 H2B 108.4 . .
O2 C3 C2 106.99(13) . .
O2 C3 H3A 110.3 . .
C2 C3 H3A 110.3 . .
O2 C3 H3B 110.3 . .
C2 C3 H3B 110.3 . .
H3A C3 H3B 108.6 . .
O2 C4 C5 109.38(13) . .
O2 C4 H4A 109.8 . .
C5 C4 H4A 109.8 . .
O2 C4 H4B 109.8 . .
C5 C4 H4B 109.8 . .
H4A C4 H4B 108.2 . .
O3 C5 C4 109.20(13) . .
O3 C5 H5A 109.8 . .
C4 C5 H5A 109.8 . .
O3 C5 H5B 109.8 . .
C4 C5 H5B 109.8 . .
H5A C5 H5B 108.3 . .
O3 C6 C7 107.70(14) . .
O3 C6 H6A 110.2 . .
C7 C6 H6A 110.2 . .
O3 C6 H6B 110.2 . .
C7 C6 H6B 110.2 . .
H6A C6 H6B 108.5 . .
O4 C7 C6 107.52(13) . .
O4 C7 H7A 110.2 . .
C6 C7 H7A 110.2 . .
O4 C7 H7B 110.2 . .
C6 C7 H7B 110.2 . .
H7A C7 H7B 108.5 . .
O4 C8 H8A 109.5 . .
O4 C8 H8B 109.5 . .
H8A C8 H8B 109.5 . .
O4 C8 H8C 109.5 . .
H8A C8 H8C 109.5 . .
H8B C8 H8C 109.5 . .

loop_
_geom_bond_atom_site_label_1
_geom_bond_atom_site_label_2
_geom_bond_distance
_geom_bond_site_symmetry_2
P1 F2 1.5812(11) .
P1 F6 1.5893(12) .
P1 F4 1.5923(13) .
P1 F5 1.5930(13) .
P1 F3 1.5948(12) .
P1 F1 1.6301(11) .
F1 Li1 1.981(3) .
Li1 O4 1.968(3) 1_455
Li1 O1 1.983(3) .
Li1 O3 2.136(3) 1_455
Li1 O2 2.153(4) .
O1 C2 1.423(2) .
O1 C1 1.435(2) .
O2 C3 1.4320(19) .
O2 C4 1.4374(19) .
O3 C6 1.4304(19) .
O3 C5 1.435(2) .
O3 Li1 2.136(3) 1_655
O4 C8 1.430(2) .
O4 C7 1.434(2) .
O4 Li1 1.968(3) 1_655
C1 H1A 0.9800 .
C1 H1B 0.9800 .
C1 H1C 0.9800 .
C2 C3 1.494(3) .
C2 H2A 0.9900 .
C2 H2B 0.9900 .
C3 H3A 0.9900 .
C3 H3B 0.9900 .
C4 C5 1.504(2) .
C4 H4A 0.9900 .
C4 H4B 0.9900 .
C5 H5A 0.9900 .
C5 H5B 0.9900 .
C6 C7 1.495(3) .
C6 H6A 0.9900 .
C6 H6B 0.9900 .
C7 H7A 0.9900 .
C7 H7B 0.9900 .
C8 H8A 0.9800 .
C8 H8B 0.9800 .
C8 H8C 0.9800 .

loop_
_geom_torsion_atom_site_label_1
_geom_torsion_atom_site_label_2
_geom_torsion_atom_site_label_3
_geom_torsion_atom_site_label_4
_geom_torsion
_geom_torsion_site_symmetry_1
_geom_torsion_site_symmetry_4
F2 P1 F1 Li1 105(18) . .
F6 P1 F1 Li1 -46.9(7) . .
F4 P1 F1 Li1 133.0(7) . .
F5 P1 F1 Li1 -136.8(7) . .
F3 P1 F1 Li1 43.4(7) . .
P1 F1 Li1 O4 -179.0(5) . 1_455
P1 F1 Li1 O1 0.5(8) . .
P1 F1 Li1 O3 100.2(6) . 1_455
P1 F1 Li1 O2 -79.7(7) . .
O4 Li1 O1 C2 90.2(2) 1_455 .
F1 Li1 O1 C2 -89.4(2) . .
O3 Li1 O1 C2 174.76(12) 1_455 .
O2 Li1 O1 C2 -3.89(14) . .
O4 Li1 O1 C1 -48.0(3) 1_455 .
F1 Li1 O1 C1 132.46(18) . .
O3 Li1 O1 C1 36.57(19) 1_455 .
O2 Li1 O1 C1 -142.08(14) . .
O4 Li1 O2 C3 -143.68(12) 1_455 .
F1 Li1 O2 C3 96.33(13) . .
O1 Li1 O2 C3 -26.50(13) . .
O3 Li1 O2 C3 -79(6) 1_455 .
O4 Li1 O2 C4 90.30(14) 1_455 .
F1 Li1 O2 C4 -29.69(17) . .
O1 Li1 O2 C4 -152.52(12) . .
O3 Li1 O2 C4 155(6) 1_455 .
C1 O1 C2 C3 175.94(14) . .
Li1 O1 C2 C3 33.04(19) . .
C4 O2 C3 C2 -176.65(13) . .
Li1 O2 C3 C2 50.78(16) . .
O1 C2 C3 O2 -57.71(18) . .
C3 O2 C4 C5 176.71(14) . .
Li1 O2 C4 C5 -61.42(17) . .
C6 O3 C5 C4 177.31(13) . .
Li1 O3 C5 C4 -61.80(18) 1_655 .
O2 C4 C5 O3 -82.82(15) . .
C5 O3 C6 C7 -175.55(14) . .
Li1 O3 C6 C7 52.28(16) 1_655 .
C8 O4 C7 C6 175.66(15) . .
Li1 O4 C7 C6 28.65(19) 1_655 .
O3 C6 C7 O4 -55.80(18) . .
